data_7209409
loop_
_publ_author_name
'Stoeger, W.'
'Rabenau, A.'

_publ_section_title
;
 Darstellung, Eigenschaften und Kristallstruktur von Tl6 Au2 I10
;
_journal_name_full
;
Zeitschrift fuer Naturforschung, Teil B. Anorganische Chemie, Organische
 Chemie (33,1978-41,1986)
;
_journal_page_first 685
_journal_page_last 692
_journal_volume 34
_journal_year 1979
_chemical_formula_sum 'Au2 I10 Tl6'
_chemical_name_systematic 'Tl6 Au2 I10'
_space_group_IT_number 190
_symmetry_space_group_name_Hall 'P -6c -2c'
_symmetry_space_group_name_H-M 'P -6 2 c'
_cell_angle_alpha 90
_cell_angle_beta 90
_cell_angle_gamma 120
_cell_formula_units_Z 2
_cell_length_a 10.569
_cell_length_b 10.569
_cell_length_c 13.431
_cell_volume 1299.292
_citation_journal_id_ASTM ZNBAD2
_cod_data_source_file gold_513.cif
_cod_data_source_block Au2I10Tl6
_cod_database_code 7209409

loop_
_symmetry_equiv_pos_as_xyz
x,y,z
-x+y,-x,-z+1/2
-y,x-y,z
x,y,-z+1/2
-x+y,-x,z
-y,x-y,-z+1/2
y,x,z+1/2
x-y,-y,-z
-x,-x+y,z+1/2
y,x,-z
x-y,-y,z+1/2
-x,-x+y,-z

loop_
_atom_site_label
_atom_site_type_symbol
_atom_site_fract_x
_atom_site_fract_y
_atom_site_fract_z
_atom_site_occupancy
_atom_site_U_iso_or_equiv
I5 I 0.3333 0.6667 0.375 0.5 0.0
Tl2 Tl 0.612 0.97 0.25 1 0.0
Au1 Au 0 0 0 0.66 0.0
I1 I 0.743 0 0 1 0.0
Au5 Au 0 0 0.145 0.13 0.0
I4 I 0.3333 0.6667 0.854 1 0.0
Tl1 Tl 0.369 0 0 1 0.0
Au2 Au 0.08 0 0 0.07 0.0
I3 I 0.3333 0.6667 0.405 0.5 0.0
Au4 Au 0.91 0.003 0.25 0.07 0.0
I2 I 0.27 0.005 0.25 1 0.0
Au3 Au 0 0 0.25 0.66 0.0
